data_1526422
loop_
_publ_author_name
'Ichikawa, M.'
'Amasaki, D.'
'Olovsson, I.'
'Gustafsson, T.'

_publ_section_title
;
 X-ray structural study of ferroelectric K H2 As O4 and K D2 As O4
;
_journal_name_full 'Journal of the Physical Society of Japan'
_journal_page_first 2327
_journal_page_last 2332
_journal_volume 70
_journal_year 2001
_chemical_formula_sum 'As H2 K O4'
_chemical_name_systematic 'K (H2 As O4)'
_space_group_IT_number 122
_symmetry_space_group_name_Hall 'I -4 2bw'
_symmetry_space_group_name_H-M 'I -4 2 d'
_cell_angle_alpha 90
_cell_angle_beta 90
_cell_angle_gamma 90
_cell_formula_units_Z 4
_cell_length_a 7.5973
_cell_length_b 7.5973
_cell_length_c 7.0966
_cell_volume 409.608
_citation_journal_id_ASTM JUPSAU
_cod_data_source_file Ichikawa_JUPSAU_2001_1751.cif
_cod_data_source_block H2As1K1O4
_cod_original_cell_volume 409.6084
_cod_original_formula_sum 'H2 As1 K1 O4'
_cod_database_code 1526422

loop_
_symmetry_equiv_pos_as_xyz
x,y,z
y,-x,-z
-x,-y,z
-y,x,-z
x,-y+1/2,-z+1/4
-y+1/2,-x,z+3/4
-x,y+1/2,-z+1/4
y+1/2,x,z+3/4
x+1/2,y+1/2,z+1/2
y+1/2,-x+1/2,-z+1/2
-x+1/2,-y+1/2,z+1/2
-y+1/2,x+1/2,-z+1/2
x+1/2,-y+1,-z+3/4
-y+1,-x+1/2,z+5/4
-x+1/2,y+1,-z+3/4
y+1,x+1/2,z+5/4

loop_
_atom_site_label
_atom_site_type_symbol
_atom_site_fract_x
_atom_site_fract_y
_atom_site_fract_z
_atom_site_occupancy
_atom_site_U_iso_or_equiv
As1 As+5 0 0 0 1 0.0
K1 K+1 0.5 0 0.25 1 0.0
H1 H+1 0.1605 0.1961 0.1095 0.5 0.0
O1 O-2 0.16066 0.08582 0.1362 1 0.0
